data_4300712
loop_
_publ_author_name
'Franken, Andreas'
'McGrath, Thomas D.'
'Stone, F. Gordon A.'

_publ_section_title
;
 Ten-Vertex Iron--Monocarborane Complexes: Synthesis and Reactivity of
 the Anion [4,9-{Fe(CO)~4~}-9,9,9-(CO)~3~-arachno-9,6-FeCB~8~H~11~]^-^
;
_journal_coden_ASTM INOCAJ
_journal_issue 6
_journal_name_full 'Inorganic Chemistry'
_journal_page_first 2669
_journal_page_last 2677
_journal_paper_doi 10.1021/ic051946i
_journal_volume 45
_journal_year 2006
_chemical_formula_sum 'C44 H41 B8 Fe2 N O7 P2'
_chemical_formula_weight 955.90
_space_group_IT_number 14
_symmetry_cell_setting monoclinic
_symmetry_space_group_name_Hall '-P 2yn'
_symmetry_space_group_name_H-M 'P 1 21/n 1'
_cell_angle_alpha 90.00
_cell_angle_beta 113.414(4)
_cell_angle_gamma 90.00
_cell_formula_units_Z 12
_cell_length_a 16.2454(12)
_cell_length_b 56.345(4)
_cell_length_c 16.3333(13)
_cell_measurement_temperature 110(2)
_cell_volume 13719.6(18)
_diffrn_ambient_temperature 110(2)
_exptl_crystal_density_diffrn 1.388
_cod_depositor_comments
;
The following automatic conversions were performed:
'_symmetry_cell_setting' value 'Monoclinic' changed to 'monoclinic'
according to '/home/saulius/struct/CIF-dictionaries/cif_core.dic'
dictionary named 'cif_core.dic' version 2.4.1 from 2010-06-29.

Automatic conversion script
Id: cif_fix_enum 1527 2010-12-29 10:47:43Z saulius 
;
_cod_original_sg_symbol_H-M 'P 21/n'
_cod_database_code 4300712

loop_
_symmetry_equiv_pos_as_xyz
'x, y, z'
'-x+1/2, y+1/2, -z+1/2'
'-x, -y, -z'
'x-1/2, -y-1/2, z-1/2'

loop_
_atom_site_label
_atom_site_type_symbol
_atom_site_fract_x
_atom_site_fract_y
_atom_site_fract_z
_atom_site_U_iso_or_equiv
_atom_site_adp_type
_atom_site_occupancy
_atom_site_symmetry_multiplicity
_atom_site_calc_flag
_atom_site_refinement_flags
_atom_site_disorder_assembly
_atom_site_disorder_group
Fe1A Fe 0.62233(2) 0.235300(7) 0.83391(3) 0.01642(8) Uani 1 1 d . . .
Fe2A Fe 0.67328(3) 0.280221(7) 0.88892(3) 0.02030(8) Uani 1 1 d . . .
B1A B 0.8297(2) 0.23476(6) 1.0010(2) 0.0247(7) Uani 1 1 d . . .
H1A H 0.891(2) 0.2463(5) 1.025(2) 0.030 Uiso 1 1 d . . .
B2A B 0.8221(2) 0.21085(6) 1.0648(2) 0.0252(7) Uani 1 1 d . . .
H2A H 0.878(2) 0.2050(5) 1.130(2) 0.030 Uiso 1 1 d . . .
B3A B 0.7530(2) 0.23523(6) 1.0558(2) 0.0218(6) Uani 1 1 d . . .
H3A H 0.7660(19) 0.2477(5) 1.116(2) 0.026 Uiso 1 1 d . . .
B4A B 0.72116(19) 0.24620(5) 0.9464(2) 0.0172(6) Uani 1 1 d . . .
B5A B 0.8306(2) 0.20473(6) 0.9616(2) 0.0263(7) Uani 1 1 d . . .
H5A H 0.893(2) 0.1969(5) 0.957(2) 0.032 Uiso 1 1 d . . .
H1MA H 0.773(2) 0.2060(5) 0.879(2) 0.032 Uiso 1 1 d . . .
C6A C 0.7670(2) 0.18783(5) 1.0034(2) 0.0254(6) Uani 1 1 d . . .
H61A H 0.788(2) 0.1742(6) 1.033(2) 0.031 Uiso 1 1 d . . .
H62A H 0.719(2) 0.1847(5) 0.949(2) 0.031 Uiso 1 1 d . . .
B7A B 0.7085(2) 0.20531(6) 1.0484(2) 0.0250(7) Uani 1 1 d . . .
H7A H 0.692(2) 0.1992(5) 1.102(2) 0.030 Uiso 1 1 d . . .
H2MA H 0.638(2) 0.2082(5) 0.980(2) 0.030 Uiso 1 1 d . . .
B8A B 0.6420(2) 0.23001(6) 0.9742(2) 0.0201(6) Uani 1 1 d . . .
H8A H 0.5905(19) 0.2364(5) 0.9953(19) 0.024 Uiso 1 1 d . . .
B10A B 0.7689(2) 0.22940(6) 0.8846(2) 0.0217(6) Uani 1 1 d . . .
H10A H 0.8013(19) 0.2354(5) 0.843(2) 0.026 Uiso 1 1 d . . .
C11A C 0.50944(18) 0.24358(5) 0.8129(2) 0.0234(6) Uani 1 1 d . . .
O11A O 0.43677(13) 0.24828(4) 0.79990(16) 0.0384(6) Uani 1 1 d . . .
C12A C 0.60169(17) 0.20487(5) 0.80998(18) 0.0203(6) Uani 1 1 d . . .
O12A O 0.58789(14) 0.18486(4) 0.79340(14) 0.0289(5) Uani 1 1 d . . .
C13A C 0.6229(2) 0.24313(5) 0.7286(2) 0.0288(7) Uani 1 1 d . . .
O13A O 0.6237(2) 0.24746(4) 0.66054(16) 0.0517(7) Uani 1 1 d . . .
C21A C 0.5944(2) 0.29819(5) 0.8007(2) 0.0343(7) Uani 1 1 d . . .
O21A O 0.54555(18) 0.30945(4) 0.74433(17) 0.0566(8) Uani 1 1 d . . .
C22A C 0.7484(2) 0.27889(5) 0.8323(2) 0.0292(7) Uani 1 1 d . . .
O22A O 0.79651(17) 0.28015(4) 0.79704(17) 0.0458(6) Uani 1 1 d . . .
C23A C 0.6024(2) 0.28015(5) 0.9501(2) 0.0310(7) Uani 1 1 d . . .
O23A O 0.55930(16) 0.28212(4) 0.99039(19) 0.0483(7) Uani 1 1 d . . .
C24A C 0.7519(2) 0.29789(5) 0.9741(2) 0.0275(6) Uani 1 1 d . . .
O24A O 0.80291(16) 0.30906(5) 1.02907(16) 0.0448(6) Uani 1 1 d . . .
Fe1B Fe -0.48237(2) 0.111426(7) -0.21581(3) 0.01666(8) Uani 1 1 d . . .
Fe2B Fe -0.60127(2) 0.086004(7) -0.34976(3) 0.01879(8) Uani 1 1 d . . .
B1B B -0.4631(2) 0.05275(6) -0.1602(2) 0.0233(7) Uani 1 1 d . . .
H1B H -0.5082(19) 0.0386(5) -0.168(2) 0.028 Uiso 1 1 d . . .
B2B B -0.3470(2) 0.04862(6) -0.1124(2) 0.0269(7) Uani 1 1 d . . .
H2B H -0.315(2) 0.0315(6) -0.088(2) 0.032 Uiso 1 1 d . . .
B3B B -0.3957(2) 0.05674(6) -0.2243(2) 0.0245(7) Uani 1 1 d . . .
H3B H -0.3984(19) 0.0437(5) -0.276(2) 0.029 Uiso 1 1 d . . .
B4B B -0.48415(19) 0.07649(5) -0.2355(2) 0.0180(6) Uani 1 1 d . . .
B5B B -0.3971(2) 0.06433(6) -0.0486(2) 0.0260(7) Uani 1 1 d . . .
H5B H -0.402(2) 0.0580(5) 0.008(2) 0.031 Uiso 1 1 d . . .
H1MB H -0.428(2) 0.0854(5) -0.059(2) 0.031 Uiso 1 1 d . . .
C6B C -0.29187(19) 0.07064(6) -0.0455(2) 0.0254(6) Uani 1 1 d . . .
H61B H -0.240(2) 0.0653(5) 0.003(2) 0.031 Uiso 1 1 d . . .
H62B H -0.296(2) 0.0865(6) -0.045(2) 0.031 Uiso 1 1 d . . .
B7B B -0.2913(2) 0.07031(6) -0.1510(2) 0.0250(7) Uani 1 1 d . . .
H7B H -0.229(2) 0.0670(5) -0.158(2) 0.030 Uiso 1 1 d . . .
H2MB H -0.308(2) 0.0916(5) -0.171(2) 0.030 Uiso 1 1 d . . .
B8B B -0.3829(2) 0.08775(6) -0.2391(2) 0.0210(6) Uani 1 1 d . . .
H8B H -0.3659(19) 0.0915(5) -0.296(2) 0.025 Uiso 1 1 d . . .
B10B B -0.4933(2) 0.08125(6) -0.1322(2) 0.0202(6) Uani 1 1 d . . .
H10B H -0.5536(19) 0.0818(5) -0.1164(19) 0.024 Uiso 1 1 d . . .
C11B C -0.48840(19) 0.13021(5) -0.3059(2) 0.0262(6) Uani 1 1 d . . .
O11B O -0.49138(16) 0.14254(4) -0.36321(15) 0.0422(6) Uani 1 1 d . . .
C12B C -0.39057(17) 0.12597(5) -0.13351(18) 0.0200(6) Uani 1 1 d . . .
O12B O -0.33118(13) 0.13624(4) -0.08200(13) 0.0273(4) Uani 1 1 d . . .
C13B C -0.56663(19) 0.12469(5) -0.1867(2) 0.0247(6) Uani 1 1 d . . .
O13B O -0.61891(14) 0.13298(4) -0.16397(16) 0.0354(5) Uani 1 1 d . . .
C21B C -0.67358(17) 0.10841(5) -0.42206(18) 0.0244(6) Uani 1 1 d . . .
O21B O -0.71542(13) 0.12360(4) -0.46559(14) 0.0320(5) Uani 1 1 d . . .
C22B C -0.66882(18) 0.08572(5) -0.28506(19) 0.0230(6) Uani 1 1 d . . .
O22B O -0.71739(13) 0.08549(4) -0.24978(14) 0.0293(5) Uani 1 1 d . . .
C23B C -0.53358(18) 0.08731(5) -0.41413(19) 0.0239(6) Uani 1 1 d . . .
O23B O -0.49667(14) 0.08792(4) -0.46102(14) 0.0325(5) Uani 1 1 d . . .
C24B C -0.62465(19) 0.05551(6) -0.37683(19) 0.0267(6) Uani 1 1 d . . .
O24B O -0.63639(15) 0.03549(4) -0.39129(16) 0.0377(5) Uani 1 1 d . . .
Fe1C Fe 0.09569(2) 0.098453(6) 0.33749(3) 0.01570(8) Uani 1 1 d . . .
Fe2C Fe 0.05608(2) 0.052218(7) 0.29601(3) 0.01765(8) Uani 1 1 d . . .
B1C B -0.0481(2) 0.09339(6) 0.1201(2) 0.0227(7) Uani 1 1 d . . .
H1C H -0.0587(19) 0.0815(5) 0.067(2) 0.027 Uiso 1 1 d . . .
B2C B -0.1211(2) 0.11686(6) 0.1105(3) 0.0323(8) Uani 1 1 d . . .
H2C H -0.178(2) 0.1220(6) 0.052(2) 0.039 Uiso 1 1 d . . .
B3C B -0.1179(2) 0.09400(6) 0.1828(2) 0.0238(7) Uani 1 1 d . . .
H3C H -0.1731(19) 0.0822(5) 0.167(2) 0.029 Uiso 1 1 d . . .
B4C B -0.00517(19) 0.08482(5) 0.2334(2) 0.0170(6) Uani 1 1 d . . .
B5C B -0.0119(2) 0.12365(6) 0.1154(2) 0.0304(8) Uani 1 1 d . . .
H5C H -0.004(2) 0.1293(6) 0.056(2) 0.037 Uiso 1 1 d . . .
H1MC H 0.063(2) 0.1240(6) 0.179(2) 0.037 Uiso 1 1 d . . .
C6C C -0.0685(2) 0.14134(6) 0.1622(3) 0.0411(9) Uani 1 1 d . . .
H61C H -0.100(2) 0.1544(7) 0.131(2) 0.049 Uiso 1 1 d . . .
H62C H -0.015(2) 0.1450(6) 0.216(2) 0.049 Uiso 1 1 d . . .
B7C B -0.1229(2) 0.12462(7) 0.2149(3) 0.0348(9) Uani 1 1 d . . .
H7C H -0.183(2) 0.1314(6) 0.220(2) 0.042 Uiso 1 1 d . . .
H2MC H -0.062(2) 0.1247(6) 0.289(2) 0.042 Uiso 1 1 d . . .
B8C B -0.0516(2) 0.10201(6) 0.2957(2) 0.0234(7) Uani 1 1 d . . .
H8C H -0.0820(19) 0.0960(5) 0.341(2) 0.028 Uiso 1 1 d . . .
B10C B 0.0645(2) 0.10118(6) 0.1925(2) 0.0213(6) Uani 1 1 d . . .
H10C H 0.1158(19) 0.0940(5) 0.1688(19) 0.026 Uiso 1 1 d . . .
C11C C 0.10329(18) 0.09425(5) 0.4485(2) 0.0245(6) Uani 1 1 d . . .
O11C O 0.10874(16) 0.09279(4) 0.52008(15) 0.0390(6) Uani 1 1 d . . .
C12C C 0.11392(17) 0.12929(5) 0.35183(19) 0.0232(6) Uani 1 1 d . . .
O12C O 0.12773(15) 0.14925(4) 0.36449(15) 0.0369(5) Uani 1 1 d . . .
C13C C 0.20857(18) 0.09158(5) 0.35547(19) 0.0218(6) Uani 1 1 d . . .
O13C O 0.28200(13) 0.08824(4) 0.36791(16) 0.0354(5) Uani 1 1 d . . .
C21C C 0.1361(2) 0.03274(5) 0.3755(2) 0.0278(6) Uani 1 1 d . . .
O21C O 0.18629(15) 0.01981(4) 0.42468(17) 0.0454(6) Uani 1 1 d . . .
C22C C 0.12448(18) 0.05236(5) 0.2322(2) 0.0231(6) Uani 1 1 d . . .
O22C O 0.16785(15) 0.05031(4) 0.19187(16) 0.0381(6) Uani 1 1 d . . .
C23C C -0.0047(2) 0.05448(5) 0.3669(2) 0.0275(6) Uani 1 1 d . . .
O23C O -0.04406(17) 0.05414(4) 0.41158(16) 0.0441(6) Uani 1 1 d . . .
C24C C -0.03120(19) 0.03673(5) 0.2108(2) 0.0240(6) Uani 1 1 d . . .
O24C O -0.08738(14) 0.02700(4) 0.15467(15) 0.0363(5) Uani 1 1 d . . .
N1 N 0.95601(13) 0.08301(4) 0.68734(14) 0.0161(4) Uani 1 1 d . . .
P1 P 0.93254(4) 0.055621(11) 0.67768(4) 0.01402(13) Uani 1 1 d . . .
C111 C 0.93136(17) 0.04370(5) 0.77985(17) 0.0173(5) Uani 1 1 d . . .
C112 C 0.98533(18) 0.05374(5) 0.86049(19) 0.0230(6) Uani 1 1 d . . .
H112 H 1.0222 0.0669 0.8617 0.028 Uiso 1 1 calc R . .
C113 C 0.9861(2) 0.04469(5) 0.9396(2) 0.0281(6) Uani 1 1 d . . .
H113 H 1.0233 0.0518 0.9948 0.034 Uiso 1 1 calc R . .
C114 C 0.9332(2) 0.02546(5) 0.9388(2) 0.0301(7) Uani 1 1 d . . .
H114 H 0.9331 0.0194 0.9930 0.036 Uiso 1 1 calc R . .
C115 C 0.8802(2) 0.01515(6) 0.8581(2) 0.0354(8) Uani 1 1 d . . .
H115 H 0.8443 0.0018 0.8574 0.043 Uiso 1 1 calc R . .
C116 C 0.8785(2) 0.02397(5) 0.7789(2) 0.0275(6) Uani 1 1 d . . .
H116 H 0.8417 0.0167 0.7240 0.033 Uiso 1 1 calc R . .
C121 C 1.01956(16) 0.04028(5) 0.65709(17) 0.0167(5) Uani 1 1 d . . .
C122 C 1.02883(19) 0.01583(5) 0.6646(2) 0.0294(7) Uani 1 1 d . . .
H122 H 0.9879 0.0066 0.6797 0.035 Uiso 1 1 calc R . .
C123 C 1.0981(2) 0.00484(5) 0.6498(2) 0.0366(8) Uani 1 1 d . . .
H123 H 1.1051 -0.0119 0.6560 0.044 Uiso 1 1 calc R . .
C124 C 1.1570(2) 0.01800(5) 0.6261(2) 0.0319(7) Uani 1 1 d . . .
H124 H 1.2031 0.0103 0.6143 0.038 Uiso 1 1 calc R . .
C125 C 1.1486(2) 0.04219(5) 0.6199(2) 0.0318(7) Uani 1 1 d . . .
H125 H 1.1899 0.0513 0.6051 0.038 Uiso 1 1 calc R . .
C126 C 1.08005(18) 0.05346(5) 0.6353(2) 0.0257(6) Uani 1 1 d . . .
H126 H 1.0746 0.0702 0.6308 0.031 Uiso 1 1 calc R . .
C131 C 0.82560(16) 0.04839(4) 0.59257(17) 0.0167(5) Uani 1 1 d . . .
C132 C 0.81670(18) 0.03759(5) 0.51269(18) 0.0211(6) Uani 1 1 d . . .
H132 H 0.8684 0.0332 0.5027 0.025 Uiso 1 1 calc R . .
C133 C 0.7318(2) 0.03330(5) 0.4479(2) 0.0282(6) Uani 1 1 d . . .
H133 H 0.7255 0.0257 0.3939 0.034 Uiso 1 1 calc R . .
C134 C 0.65649(19) 0.04000(5) 0.4611(2) 0.0311(7) Uani 1 1 d . . .
H134 H 0.5986 0.0372 0.4159 0.037 Uiso 1 1 calc R . .
C135 C 0.66464(19) 0.05081(5) 0.5396(2) 0.0316(7) Uani 1 1 d . . .
H135 H 0.6124 0.0553 0.5484 0.038 Uiso 1 1 calc R . .
C136 C 0.74868(18) 0.05512(5) 0.6056(2) 0.0251(6) Uani 1 1 d . . .
H136 H 0.7542 0.0626 0.6596 0.030 Uiso 1 1 calc R . .
P2 P 0.91851(4) 0.108383(11) 0.65058(4) 0.01314(12) Uani 1 1 d . . .
C211 C 1.00000(16) 0.12530(4) 0.62505(17) 0.0152(5) Uani 1 1 d . . .
C212 C 1.09114(17) 0.12261(5) 0.67841(18) 0.0214(6) Uani 1 1 d . . .
H212 H 1.1101 0.1114 0.7257 0.026 Uiso 1 1 calc R . .
C213 C 1.15379(18) 0.13636(5) 0.66228(19) 0.0249(6) Uani 1 1 d . . .
H213 H 1.2156 0.1348 0.6997 0.030 Uiso 1 1 calc R . .
C214 C 1.12715(19) 0.15239(5) 0.5921(2) 0.0257(6) Uani 1 1 d . . .
H214 H 1.1706 0.1616 0.5809 0.031 Uiso 1 1 calc R . .
C215 C 1.03692(19) 0.15494(5) 0.5384(2) 0.0239(6) Uani 1 1 d . . .
H215 H 1.0184 0.1659 0.4902 0.029 Uiso 1 1 calc R . .
C216 C 0.97343(18) 0.14150(5) 0.55509(19) 0.0205(6) Uani 1 1 d . . .
H216 H 0.9115 0.1434 0.5184 0.025 Uiso 1 1 calc R . .
C221 C 0.89599(16) 0.12437(4) 0.73463(17) 0.0151(5) Uani 1 1 d . . .
C222 C 0.90241(19) 0.14896(5) 0.74148(19) 0.0235(6) Uani 1 1 d . . .
H222 H 0.9199 0.1578 0.7015 0.028 Uiso 1 1 calc R . .
C223 C 0.8832(2) 0.16051(5) 0.8068(2) 0.0303(7) Uani 1 1 d . . .
H223 H 0.8873 0.1773 0.8114 0.036 Uiso 1 1 calc R . .
C224 C 0.8581(2) 0.14766(5) 0.8653(2) 0.0287(7) Uani 1 1 d . . .
H224 H 0.8449 0.1557 0.9099 0.034 Uiso 1 1 calc R . .
C225 C 0.85224(19) 0.12327(5) 0.8591(2) 0.0258(6) Uani 1 1 d . . .
H225 H 0.8354 0.1145 0.8996 0.031 Uiso 1 1 calc R . .
C226 C 0.87081(17) 0.11156(5) 0.79389(18) 0.0198(5) Uani 1 1 d . . .
H226 H 0.8664 0.0948 0.7896 0.024 Uiso 1 1 calc R . .
C231 C 0.81887(16) 0.10905(4) 0.54915(17) 0.0165(5) Uani 1 1 d . . .
C232 C 0.82307(17) 0.09910(5) 0.47266(18) 0.0199(5) Uani 1 1 d . . .
H232 H 0.8757 0.0910 0.4762 0.024 Uiso 1 1 calc R . .
C233 C 0.75033(18) 0.10100(5) 0.39166(19) 0.0246(6) Uani 1 1 d . . .
H233 H 0.7532 0.0944 0.3394 0.030 Uiso 1 1 calc R . .
C234 C 0.67327(19) 0.11254(6) 0.3869(2) 0.0310(7) Uani 1 1 d . . .
H234 H 0.6233 0.1138 0.3314 0.037 Uiso 1 1 calc R . .
C235 C 0.66885(19) 0.12227(6) 0.4627(2) 0.0351(8) Uani 1 1 d . . .
H235 H 0.6160 0.1303 0.4590 0.042 Uiso 1 1 calc R . .
C236 C 0.74130(17) 0.12044(5) 0.5442(2) 0.0246(6) Uani 1 1 d . . .
H236 H 0.7378 0.1269 0.5964 0.029 Uiso 1 1 calc R . .
N2 N 0.26982(14) 0.24937(4) -0.01249(14) 0.0175(4) Uani 1 1 d . . .
P3 P 0.28601(4) 0.275879(11) 0.02001(4) 0.01388(13) Uani 1 1 d . . .
C311 C 0.29970(16) 0.29373(4) -0.06488(17) 0.0152(5) Uani 1 1 d . . .
C312 C 0.27725(18) 0.31776(5) -0.07537(19) 0.0229(6) Uani 1 1 d . . .
H312 H 0.2564 0.3254 -0.0353 0.027 Uiso 1 1 calc R . .
C313 C 0.2854(2) 0.33060(5) -0.1444(2) 0.0291(7) Uani 1 1 d . . .
H313 H 0.2701 0.3470 -0.1516 0.035 Uiso 1 1 calc R . .
C314 C 0.3156(2) 0.31951(5) -0.2027(2) 0.0305(7) Uani 1 1 d . . .
H314 H 0.3211 0.3283 -0.2498 0.037 Uiso 1 1 calc R . .
C315 C 0.3380(2) 0.29574(5) -0.1931(2) 0.0285(7) Uani 1 1 d . . .
H315 H 0.3583 0.2882 -0.2338 0.034 Uiso 1 1 calc R . .
C316 C 0.33084(18) 0.28287(5) -0.12390(19) 0.0219(6) Uani 1 1 d . . .
H316 H 0.3472 0.2666 -0.1166 0.026 Uiso 1 1 calc R . .
C321 C 0.18955(16) 0.28726(5) 0.03465(18) 0.0190(5) Uani 1 1 d . . .
C322 C 0.10479(17) 0.27857(5) -0.01881(19) 0.0235(6) Uani 1 1 d . . .
H322 H 0.0987 0.2662 -0.0604 0.028 Uiso 1 1 calc R . .
C323 C 0.02885(19) 0.28813(6) -0.0110(2) 0.0329(7) Uani 1 1 d . . .
H323 H -0.0291 0.2822 -0.0472 0.039 Uiso 1 1 calc R . .
C324 C 0.0381(2) 0.30621(6) 0.0495(2) 0.0355(8) Uani 1 1 d . . .
H324 H -0.0137 0.3127 0.0545 0.043 Uiso 1 1 calc R . .
C325 C 0.1221(2) 0.31485(6) 0.1028(2) 0.0312(7) Uani 1 1 d . . .
H325 H 0.1281 0.3271 0.1447 0.037 Uiso 1 1 calc R . .
C326 C 0.19764(19) 0.30547(5) 0.0949(2) 0.0259(6) Uani 1 1 d . . .
H326 H 0.2553 0.3115 0.1308 0.031 Uiso 1 1 calc R . .
C331 C 0.38048(16) 0.28075(4) 0.12363(17) 0.0140(5) Uani 1 1 d . . .
C332 C 0.45422(16) 0.29433(5) 0.12741(18) 0.0190(5) Uani 1 1 d . . .
H332 H 0.4550 0.3013 0.0747 0.023 Uiso 1 1 calc R . .
C333 C 0.52600(18) 0.29759(5) 0.20859(19) 0.0243(6) Uani 1 1 d . . .
H333 H 0.5760 0.3068 0.2114 0.029 Uiso 1 1 calc R . .
C334 C 0.52522(18) 0.28751(5) 0.28560(19) 0.0260(6) Uani 1 1 d . . .
H334 H 0.5744 0.2900 0.3411 0.031 Uiso 1 1 calc R . .
C335 C 0.45262(18) 0.27382(5) 0.28189(18) 0.0228(6) Uani 1 1 d . . .
H335 H 0.4528 0.2667 0.3348 0.027 Uiso 1 1 calc R . .
C336 C 0.38019(17) 0.27046(5) 0.20182(17) 0.0184(5) Uani 1 1 d . . .
H336 H 0.3304 0.2612 0.1997 0.022 Uiso 1 1 calc R . .
P4 P 0.30681(4) 0.223102(12) 0.00389(4) 0.01477(13) Uani 1 1 d . . .
C411 C 0.22287(17) 0.20426(5) 0.01534(17) 0.0182(5) Uani 1 1 d . . .
C412 C 0.21578(19) 0.18022(5) -0.0059(2) 0.0269(6) Uani 1 1 d . . .
H412 H 0.2564 0.1730 -0.0271 0.032 Uiso 1 1 calc R . .
C413 C 0.1485(2) 0.16681(5) 0.0043(2) 0.0332(7) Uani 1 1 d . . .
H413 H 0.1434 0.1504 -0.0099 0.040 Uiso 1 1 calc R . .
C414 C 0.0893(2) 0.17721(6) 0.0348(2) 0.0343(7) Uani 1 1 d . . .
H414 H 0.0437 0.1678 0.0414 0.041 Uiso 1 1 calc R . .
C415 C 0.0951(2) 0.20107(6) 0.0558(2) 0.0322(7) Uani 1 1 d . . .
H415 H 0.0539 0.2081 0.0766 0.039 Uiso 1 1 calc R . .
C416 C 0.16237(18) 0.21456(5) 0.04604(19) 0.0246(6) Uani 1 1 d . . .
H416 H 0.1672 0.2310 0.0604 0.030 Uiso 1 1 calc R . .
C421 C 0.32594(18) 0.21236(5) -0.09052(18) 0.0202(6) Uani 1 1 d . . .
C422 C 0.3966(2) 0.19698(5) -0.0808(2) 0.0254(6) Uani 1 1 d . . .
H422 H 0.4379 0.1926 -0.0228 0.030 Uiso 1 1 calc R . .
C423 C 0.4067(2) 0.18809(5) -0.1561(2) 0.0342(8) Uani 1 1 d . . .
H423 H 0.4550 0.1777 -0.1494 0.041 Uiso 1 1 calc R . .
C424 C 0.3466(2) 0.19436(6) -0.2396(2) 0.0376(8) Uani 1 1 d . . .
H424 H 0.3535 0.1882 -0.2906 0.045 Uiso 1 1 calc R . .
C425 C 0.2759(2) 0.20965(6) -0.2504(2) 0.0361(8) Uani 1 1 d . . .
H425 H 0.2347 0.2138 -0.3086 0.043 Uiso 1 1 calc R . .
C426 C 0.2656(2) 0.21875(5) -0.17632(19) 0.0268(6) Uani 1 1 d . . .
H426 H 0.2176 0.2293 -0.1837 0.032 Uiso 1 1 calc R . .
C431 C 0.40891(16) 0.21934(4) 0.10068(17) 0.0157(5) Uani 1 1 d . . .
C432 C 0.48626(17) 0.23094(5) 0.10254(18) 0.0194(5) Uani 1 1 d . . .
H432 H 0.4836 0.2403 0.0532 0.023 Uiso 1 1 calc R . .
C433 C 0.56628(18) 0.22868(5) 0.1764(2) 0.0251(6) Uani 1 1 d . . .
H433 H 0.6189 0.2363 0.1775 0.030 Uiso 1 1 calc R . .
C434 C 0.56940(19) 0.21526(6) 0.2485(2) 0.0284(7) Uani 1 1 d . . .
H434 H 0.6245 0.2137 0.2990 0.034 Uiso 1 1 calc R . .
C435 C 0.49324(19) 0.20406(5) 0.24819(19) 0.0257(6) Uani 1 1 d . . .
H435 H 0.4960 0.1951 0.2986 0.031 Uiso 1 1 calc R . .
C436 C 0.41307(17) 0.20595(5) 0.17386(18) 0.0199(5) Uani 1 1 d . . .
H436 H 0.3609 0.1981 0.1729 0.024 Uiso 1 1 calc R . .
N3 N 0.44981(13) 0.07896(4) 0.20300(14) 0.0159(4) Uani 1 1 d . . .
P5 P 0.41245(4) 0.104249(11) 0.16456(4) 0.01296(12) Uani 1 1 d . . .
C511 C 0.38655(16) 0.12152(4) 0.24437(17) 0.0151(5) Uani 1 1 d . . .
C512 C 0.43508(17) 0.11831(5) 0.33547(18) 0.0192(5) Uani 1 1 d . . .
H512 H 0.4797 0.1063 0.3563 0.023 Uiso 1 1 calc R . .
C513 C 0.41788(19) 0.13275(5) 0.3958(2) 0.0267(6) Uani 1 1 d . . .
H513 H 0.4511 0.1306 0.4580 0.032 Uiso 1 1 calc R . .
C514 C 0.3534(2) 0.15014(5) 0.3667(2) 0.0293(7) Uani 1 1 d . . .
H514 H 0.3426 0.1600 0.4087 0.035 Uiso 1 1 calc R . .
C515 C 0.3044(2) 0.15333(5) 0.2764(2) 0.0304(7) Uani 1 1 d . . .
H515 H 0.2592 0.1652 0.2563 0.036 Uiso 1 1 calc R . .
C516 C 0.32096(18) 0.13922(5) 0.21512(19) 0.0230(6) Uani 1 1 d . . .
H516 H 0.2877 0.1416 0.1530 0.028 Uiso 1 1 calc R . .
C521 C 0.49622(15) 0.12052(4) 0.14117(16) 0.0145(5) Uani 1 1 d . . .
C522 C 0.55487(16) 0.10816(5) 0.11335(17) 0.0173(5) Uani 1 1 d . . .
H522 H 0.5508 0.0914 0.1076 0.021 Uiso 1 1 calc R . .
C523 C 0.61920(17) 0.12040(5) 0.09401(19) 0.0220(6) Uani 1 1 d . . .
H523 H 0.6598 0.1119 0.0761 0.026 Uiso 1 1 calc R . .
C524 C 0.62425(18) 0.14480(5) 0.10069(19) 0.0234(6) Uani 1 1 d . . .
H524 H 0.6679 0.1531 0.0867 0.028 Uiso 1 1 calc R . .
C525 C 0.56592(18) 0.15734(5) 0.1277(2) 0.0245(6) Uani 1 1 d . . .
H525 H 0.5697 0.1741 0.1323 0.029 Uiso 1 1 calc R . .
C526 C 0.50181(17) 0.14517(5) 0.14815(19) 0.0208(6) Uani 1 1 d . . .
H526 H 0.4619 0.1537 0.1668 0.025 Uiso 1 1 calc R . .
C531 C 0.31127(16) 0.10437(4) 0.06512(16) 0.0145(5) Uani 1 1 d . . .
C532 C 0.23291(16) 0.09549(5) 0.07032(18) 0.0178(5) Uani 1 1 d . . .
H532 H 0.2351 0.0888 0.1246 0.021 Uiso 1 1 calc R . .
C533 C 0.15260(17) 0.09640(5) -0.00340(19) 0.0226(6) Uani 1 1 d . . .
H533 H 0.0992 0.0906 0.0002 0.027 Uiso 1 1 calc R . .
C534 C 0.15024(18) 0.10588(5) -0.08291(19) 0.0250(6) Uani 1 1 d . . .
H534 H 0.0951 0.1065 -0.1337 0.030 Uiso 1 1 calc R . .
C535 C 0.22799(18) 0.11445(6) -0.08855(19) 0.0267(6) Uani 1 1 d . . .
H535 H 0.2258 0.1208 -0.1433 0.032 Uiso 1 1 calc R . .
C536 C 0.30888(17) 0.11378(5) -0.01449(17) 0.0196(5) Uani 1 1 d . . .
H536 H 0.3621 0.1197 -0.0182 0.024 Uiso 1 1 calc R . .
P6 P 0.44097(4) 0.051403(11) 0.18197(4) 0.01392(13) Uani 1 1 d . . .
C611 C 0.42448(16) 0.03634(5) 0.27132(17) 0.0166(5) Uani 1 1 d . . .
C612 C 0.39551(17) 0.04959(5) 0.32679(18) 0.0213(6) Uani 1 1 d . . .
H612 H 0.3846 0.0661 0.3165 0.026 Uiso 1 1 calc R . .
C613 C 0.38241(19) 0.03879(5) 0.39720(19) 0.0263(6) Uani 1 1 d . . .
H613 H 0.3615 0.0479 0.4341 0.032 Uiso 1 1 calc R . .
C614 C 0.3998(2) 0.01489(5) 0.4133(2) 0.0312(7) Uani 1 1 d . . .
H614 H 0.3908 0.0075 0.4614 0.037 Uiso 1 1 calc R . .
C615 C 0.4302(2) 0.00171(5) 0.3594(2) 0.0372(8) Uani 1 1 d . . .
H615 H 0.4428 -0.0147 0.3712 0.045 Uiso 1 1 calc R . .
C616 C 0.4425(2) 0.01213(5) 0.2886(2) 0.0294(7) Uani 1 1 d . . .
H616 H 0.4631 0.0029 0.2518 0.035 Uiso 1 1 calc R . .
C621 C 0.35239(16) 0.04335(4) 0.07787(17) 0.0154(5) Uani 1 1 d . . .
C622 C 0.35675(18) 0.05149(5) -0.00125(18) 0.0210(6) Uani 1 1 d . . .
H622 H 0.4068 0.0606 0.0010 0.025 Uiso 1 1 calc R . .
C623 C 0.28871(19) 0.04633(5) -0.08258(19) 0.0252(6) Uani 1 1 d . . .
H623 H 0.2915 0.0521 -0.1361 0.030 Uiso 1 1 calc R . .
C624 C 0.21660(19) 0.03280(5) -0.0858(2) 0.0277(6) Uani 1 1 d . . .
H624 H 0.1694 0.0294 -0.1417 0.033 Uiso 1 1 calc R . .
C625 C 0.21263(19) 0.02417(6) -0.0083(2) 0.0306(7) Uani 1 1 d . . .
H625 H 0.1634 0.0146 -0.0113 0.037 Uiso 1 1 calc R . .
C626 C 0.28003(18) 0.02940(5) 0.0738(2) 0.0243(6) Uani 1 1 d . . .
H626 H 0.2770 0.0235 0.1271 0.029 Uiso 1 1 calc R . .
C631 C 0.54216(16) 0.03991(5) 0.17610(17) 0.0170(5) Uani 1 1 d . . .
C632 C 0.62335(17) 0.05178(5) 0.21953(18) 0.0206(6) Uani 1 1 d . . .
H632 H 0.6255 0.0659 0.2523 0.025 Uiso 1 1 calc R . .
C633 C 0.70101(18) 0.04291(6) 0.2147(2) 0.0286(7) Uani 1 1 d . . .
H633 H 0.7563 0.0510 0.2437 0.034 Uiso 1 1 calc R . .
C634 C 0.69819(19) 0.02240(6) 0.1679(2) 0.0292(7) Uani 1 1 d . . .
H634 H 0.7514 0.0166 0.1640 0.035 Uiso 1 1 calc R . .
C635 C 0.6190(2) 0.01024(5) 0.1269(2) 0.0317(7) Uani 1 1 d . . .
H635 H 0.6180 -0.0042 0.0964 0.038 Uiso 1 1 calc R . .
C636 C 0.54024(18) 0.01905(5) 0.1301(2) 0.0249(6) Uani 1 1 d . . .
H636 H 0.4853 0.0108 0.1009 0.030 Uiso 1 1 calc R . .

loop_
_atom_site_aniso_label
_atom_site_aniso_U_11
_atom_site_aniso_U_22
_atom_site_aniso_U_33
_atom_site_aniso_U_23
_atom_site_aniso_U_13
_atom_site_aniso_U_12
Fe1A 0.01919(17) 0.01575(18) 0.01486(19) -0.00083(15) 0.00735(15) -0.00037(14)
Fe2A 0.02297(19) 0.01458(19) 0.0222(2) -0.00028(16) 0.00772(17) -0.00003(15)
B1A 0.0196(15) 0.0243(17) 0.0280(18) -0.0020(14) 0.0070(13) 0.0002(12)
B2A 0.0270(16) 0.0247(17) 0.0172(16) -0.0037(14) 0.0016(13) 0.0054(13)
B3A 0.0277(16) 0.0175(15) 0.0190(16) -0.0016(13) 0.0081(13) 0.0020(12)
B4A 0.0184(13) 0.0181(15) 0.0171(15) -0.0022(12) 0.0091(12) -0.0004(11)
B5A 0.0209(15) 0.0258(17) 0.032(2) -0.0027(15) 0.0096(14) 0.0061(13)
C6A 0.0307(15) 0.0182(14) 0.0207(16) 0.0023(12) 0.0031(13) 0.0059(12)
B7A 0.0337(18) 0.0229(17) 0.0185(17) 0.0042(14) 0.0105(14) 0.0026(13)
B8A 0.0234(15) 0.0196(15) 0.0209(16) 0.0001(13) 0.0127(13) 0.0008(12)
B10A 0.0227(15) 0.0208(16) 0.0261(18) -0.0012(14) 0.0145(14) 0.0010(12)
C11A 0.0227(14) 0.0177(13) 0.0261(16) -0.0055(12) 0.0059(12) -0.0014(11)
O11A 0.0215(10) 0.0331(12) 0.0546(16) -0.0060(11) 0.0090(10) 0.0041(9)
C12A 0.0207(13) 0.0237(15) 0.0174(14) -0.0017(12) 0.0085(11) -0.0003(11)
O12A 0.0355(11) 0.0211(11) 0.0296(12) -0.0068(9) 0.0125(10) -0.0042(9)
C13A 0.0420(17) 0.0190(14) 0.0255(17) -0.0027(13) 0.0137(14) -0.0066(12)
O13A 0.097(2) 0.0415(15) 0.0239(13) -0.0015(11) 0.0316(14) -0.0188(14)
C21A 0.0408(18) 0.0200(15) 0.0321(19) -0.0046(14) 0.0041(15) -0.0006(13)
O21A 0.0624(17) 0.0339(14) 0.0406(16) 0.0001(12) -0.0144(13) 0.0122(12)
C22A 0.0413(17) 0.0177(14) 0.0295(17) -0.0011(13) 0.0153(14) -0.0064(12)
O22A 0.0602(16) 0.0407(14) 0.0540(16) 0.0006(12) 0.0412(14) -0.0132(12)
C23A 0.0296(15) 0.0187(14) 0.046(2) -0.0074(14) 0.0160(15) 0.0023(12)
O23A 0.0471(14) 0.0369(14) 0.080(2) -0.0147(13) 0.0456(15) 0.0012(11)
C24A 0.0313(15) 0.0295(16) 0.0243(16) 0.0001(13) 0.0138(13) -0.0055(13)
O24A 0.0429(14) 0.0563(16) 0.0288(13) -0.0146(12) 0.0075(11) -0.0218(12)
Fe1B 0.01785(17) 0.01538(18) 0.01497(19) 0.00092(16) 0.00462(15) -0.00234(14)
Fe2B 0.01727(17) 0.0237(2) 0.01341(19) -0.00104(16) 0.00400(15) -0.00190(15)
B1B 0.0280(16) 0.0154(15) 0.0233(17) 0.0034(13) 0.0067(14) -0.0028(12)
B2B 0.0273(16) 0.0185(16) 0.0278(19) 0.0014(14) 0.0034(14) 0.0045(13)
B3B 0.0236(15) 0.0216(16) 0.0238(18) -0.0037(14) 0.0047(13) 0.0031(12)
B4B 0.0171(13) 0.0184(15) 0.0156(15) -0.0020(12) 0.0033(12) -0.0029(11)
B5B 0.0351(18) 0.0232(17) 0.0172(17) 0.0039(14) 0.0079(14) -0.0027(14)
C6B 0.0230(14) 0.0235(15) 0.0205(16) 0.0022(13) -0.0011(12) 0.0019(12)
B7B 0.0217(15) 0.0244(17) 0.0254(18) -0.0036(14) 0.0058(13) 0.0031(13)
B8B 0.0197(14) 0.0248(16) 0.0167(16) 0.0000(13) 0.0052(12) 0.0002(12)
B10B 0.0235(15) 0.0202(15) 0.0135(15) -0.0001(12) 0.0037(12) -0.0031(12)
C11B 0.0269(14) 0.0242(15) 0.0228(16) -0.0008(13) 0.0048(12) -0.0085(12)
O11B 0.0577(15) 0.0368(13) 0.0237(12) 0.0085(11) 0.0073(11) -0.0210(11)
C12B 0.0227(13) 0.0170(13) 0.0201(14) 0.0048(11) 0.0082(12) 0.0017(10)
O12B 0.0260(10) 0.0254(11) 0.0229(11) -0.0039(9) 0.0017(9) -0.0048(8)
C13B 0.0267(14) 0.0166(13) 0.0278(16) 0.0027(12) 0.0078(13) -0.0035(11)
O13B 0.0332(11) 0.0245(11) 0.0575(16) -0.0038(11) 0.0276(11) 0.0008(9)
C21B 0.0181(13) 0.0366(17) 0.0156(14) -0.0047(13) 0.0035(11) -0.0051(12)
O21B 0.0268(11) 0.0360(12) 0.0266(12) 0.0037(10) 0.0039(9) 0.0025(9)
C22B 0.0223(13) 0.0236(15) 0.0198(14) -0.0021(12) 0.0050(11) -0.0009(11)
O22B 0.0265(10) 0.0372(12) 0.0274(11) -0.0007(10) 0.0142(9) -0.0026(9)
C23B 0.0225(13) 0.0272(15) 0.0169(14) -0.0001(12) 0.0026(11) 0.0024(11)
O23B 0.0328(11) 0.0468(14) 0.0224(11) 0.0028(10) 0.0157(10) 0.0058(10)
C24B 0.0260(14) 0.0355(18) 0.0211(15) -0.0054(14) 0.0121(12) -0.0031(12)
O24B 0.0431(13) 0.0314(13) 0.0430(14) -0.0124(11) 0.0217(11) -0.0109(10)
Fe1C 0.01474(16) 0.01416(18) 0.01698(19) -0.00159(15) 0.00500(15) -0.00102(14)
Fe2C 0.02167(18) 0.01446(18) 0.0182(2) -0.00086(16) 0.00941(16) -0.00263(14)
B1C 0.0221(15) 0.0221(16) 0.0200(17) 0.0007(14) 0.0044(13) -0.0028(12)
B2C 0.0269(17) 0.0212(17) 0.031(2) -0.0022(15) -0.0072(15) 0.0015(13)
B3C 0.0146(14) 0.0249(17) 0.0284(18) -0.0061(14) 0.0048(13) -0.0007(12)
B4C 0.0189(14) 0.0159(14) 0.0173(15) -0.0026(12) 0.0085(12) -0.0026(11)
B5C 0.0328(18) 0.0243(18) 0.0226(18) 0.0072(15) -0.0014(15) -0.0041(14)
C6C 0.0319(17) 0.0186(15) 0.049(2) 0.0012(16) -0.0095(16) 0.0042(13)
B7C 0.0216(16) 0.0293(19) 0.040(2) -0.0127(17) -0.0021(15) 0.0068(14)
B8C 0.0183(14) 0.0272(17) 0.0255(18) -0.0070(14) 0.0094(13) 0.0009(12)
B10C 0.0214(14) 0.0212(16) 0.0203(16) 0.0049(13) 0.0073(13) -0.0016(12)
C11C 0.0263(14) 0.0201(14) 0.0278(17) -0.0041(13) 0.0114(13) -0.0068(11)
O11C 0.0600(15) 0.0371(13) 0.0243(12) -0.0060(10) 0.0216(11) -0.0177(11)
C12C 0.0166(12) 0.0239(15) 0.0213(15) 0.0007(12) -0.0009(11) -0.0004(10)
O12C 0.0391(12) 0.0157(10) 0.0391(14) -0.0015(10) -0.0024(10) -0.0042(9)
C13C 0.0244(14) 0.0172(13) 0.0226(15) -0.0054(12) 0.0081(12) -0.0028(10)
O13C 0.0203(10) 0.0364(13) 0.0484(15) -0.0120(11) 0.0125(10) 0.0005(9)
C21C 0.0303(15) 0.0251(15) 0.0258(16) 0.0022(13) 0.0088(13) -0.0071(12)
O21C 0.0379(13) 0.0447(15) 0.0431(15) 0.0191(13) 0.0050(11) 0.0061(11)
C22C 0.0260(14) 0.0151(13) 0.0285(16) -0.0004(12) 0.0110(12) 0.0008(11)
O22C 0.0447(13) 0.0338(13) 0.0505(15) -0.0027(11) 0.0345(12) 0.0035(10)
C23C 0.0380(16) 0.0200(14) 0.0283(17) -0.0058(13) 0.0173(14) -0.0094(12)
O23C 0.0656(16) 0.0402(14) 0.0471(15) -0.0148(12) 0.0444(14) -0.0226(12)
C24C 0.0318(15) 0.0198(14) 0.0258(16) -0.0008(12) 0.0172(13) -0.0019(12)
O24C 0.0337(12) 0.0429(14) 0.0306(13) -0.0148(11) 0.0110(10) -0.0160(10)
N1 0.0170(10) 0.0141(10) 0.0155(11) 0.0007(9) 0.0047(9) -0.0006(8)
P1 0.0153(3) 0.0131(3) 0.0135(3) -0.0005(3) 0.0057(3) -0.0013(2)
C111 0.0216(12) 0.0152(12) 0.0157(13) -0.0007(11) 0.0079(11) 0.0015(10)
C112 0.0266(14) 0.0205(14) 0.0204(15) 0.0029(12) 0.0077(12) -0.0035(11)
C113 0.0348(16) 0.0289(16) 0.0168(15) 0.0024(13) 0.0063(13) 0.0012(13)
C114 0.0452(18) 0.0291(17) 0.0209(16) 0.0069(13) 0.0182(14) 0.0005(14)
C115 0.053(2) 0.0278(17) 0.0310(18) 0.0009(14) 0.0229(16) -0.0152(15)
C116 0.0382(16) 0.0245(15) 0.0220(15) -0.0023(13) 0.0143(13) -0.0110(12)
C121 0.0154(11) 0.0169(13) 0.0157(13) 0.0001(11) 0.0041(10) -0.0005(9)
C122 0.0281(15) 0.0156(14) 0.049(2) -0.0010(14) 0.0196(15) -0.0039(11)
C123 0.0361(17) 0.0136(14) 0.064(2) -0.0045(15) 0.0240(17) 0.0027(12)
C124 0.0256(15) 0.0282(16) 0.046(2) -0.0054(15) 0.0182(14) 0.0042(12)
C125 0.0301(15) 0.0267(16) 0.049(2) -0.0013(15) 0.0267(15) -0.0022(12)
C126 0.0276(14) 0.0188(14) 0.0370(18) -0.0012(13) 0.0194(13) -0.0013(11)
C131 0.0176(12) 0.0141(12) 0.0173(13) -0.0008(10) 0.0058(10) -0.0034(9)
C132 0.0249(13) 0.0200(14) 0.0193(14) 0.0018(12) 0.0098(12) 0.0020(11)
C133 0.0336(16) 0.0248(15) 0.0180(15) -0.0011(13) 0.0016(12) 0.0021(12)
C134 0.0238(14) 0.0254(16) 0.0286(17) -0.0006(14) -0.0060(13) -0.0017(12)
C135 0.0183(13) 0.0299(16) 0.044(2) -0.0060(15) 0.0095(13) -0.0003(12)
C136 0.0224(13) 0.0256(15) 0.0285(16) -0.0069(13) 0.0113(12) -0.0022(11)
P2 0.0137(3) 0.0134(3) 0.0120(3) -0.0001(3) 0.0047(2) -0.0003(2)
C211 0.0180(12) 0.0135(12) 0.0146(13) -0.0030(10) 0.0071(10) -0.0022(9)
C212 0.0204(13) 0.0260(15) 0.0167(14) 0.0020(12) 0.0062(11) -0.0028(11)
C213 0.0185(13) 0.0310(16) 0.0242(16) -0.0004(13) 0.0074(12) -0.0057(11)
C214 0.0299(15) 0.0205(14) 0.0331(17) -0.0011(13) 0.0194(13) -0.0057(11)
C215 0.0322(15) 0.0170(14) 0.0261(16) 0.0042(12) 0.0156(13) 0.0013(11)
C216 0.0220(13) 0.0155(13) 0.0236(15) 0.0043(11) 0.0088(11) 0.0033(10)
C221 0.0146(11) 0.0173(13) 0.0124(12) -0.0004(10) 0.0044(10) -0.0003(9)
C222 0.0362(15) 0.0149(13) 0.0238(15) 0.0003(12) 0.0167(13) -0.0017(11)
C223 0.0472(18) 0.0177(14) 0.0325(18) -0.0065(13) 0.0227(15) -0.0028(13)
C224 0.0377(16) 0.0283(16) 0.0269(16) -0.0096(13) 0.0202(14) -0.0040(13)
C225 0.0339(15) 0.0264(15) 0.0231(15) -0.0040(13) 0.0176(13) -0.0071(12)
C226 0.0261(13) 0.0151(13) 0.0201(14) -0.0014(11) 0.0111(11) -0.0048(10)
C231 0.0143(11) 0.0164(13) 0.0163(13) 0.0004(11) 0.0036(10) -0.0015(9)
C232 0.0226(13) 0.0195(13) 0.0171(14) -0.0015(11) 0.0075(11) -0.0006(10)
C233 0.0291(14) 0.0260(15) 0.0155(14) -0.0029(12) 0.0054(12) -0.0086(12)
C234 0.0220(14) 0.0378(18) 0.0201(15) 0.0004(14) -0.0054(12) -0.0021(12)
C235 0.0180(14) 0.045(2) 0.0335(18) -0.0072(16) 0.0010(13) 0.0059(13)
C236 0.0199(13) 0.0303(16) 0.0225(15) -0.0070(13) 0.0074(12) 0.0005(11)
N2 0.0184(10) 0.0167(11) 0.0144(11) 0.0004(9) 0.0032(9) -0.0006(8)
P3 0.0136(3) 0.0147(3) 0.0126(3) 0.0000(3) 0.0045(2) -0.0008(2)
C311 0.0139(11) 0.0152(12) 0.0127(13) 0.0008(10) 0.0013(10) -0.0007(9)
C312 0.0290(14) 0.0177(13) 0.0206(15) -0.0013(12) 0.0084(12) -0.0015(11)
C313 0.0414(17) 0.0161(14) 0.0262(16) 0.0033(13) 0.0096(14) -0.0020(12)
C314 0.0406(17) 0.0269(16) 0.0228(16) 0.0079(13) 0.0114(14) -0.0038(13)
C315 0.0388(17) 0.0285(16) 0.0240(16) 0.0063(13) 0.0187(14) 0.0046(13)
C316 0.0249(13) 0.0206(14) 0.0217(15) 0.0044(12) 0.0109(12) 0.0030(11)
C321 0.0158(12) 0.0228(14) 0.0178(14) 0.0039(11) 0.0063(11) 0.0043(10)
C322 0.0186(13) 0.0329(16) 0.0165(14) 0.0048(12) 0.0045(11) 0.0030(11)
C323 0.0174(13) 0.050(2) 0.0296(17) 0.0095(16) 0.0078(12) 0.0050(13)
C324 0.0284(16) 0.046(2) 0.0391(19) 0.0114(16) 0.0204(15) 0.0159(14)
C325 0.0334(16) 0.0335(17) 0.0313(18) 0.0020(14) 0.0178(14) 0.0108(13)
C326 0.0238(14) 0.0284(16) 0.0266(16) -0.0015(13) 0.0112(12) 0.0044(11)
C331 0.0153(11) 0.0140(12) 0.0126(12) -0.0003(10) 0.0055(10) 0.0012(9)
C332 0.0185(12) 0.0172(13) 0.0205(14) -0.0012(11) 0.0071(11) -0.0001(10)
C333 0.0182(13) 0.0272(15) 0.0259(16) -0.0048(13) 0.0068(12) -0.0035(11)
C334 0.0179(13) 0.0335(16) 0.0196(15) -0.0071(13) 0.0001(11) 0.0016(11)
C335 0.0237(13) 0.0320(16) 0.0122(13) 0.0025(12) 0.0066(11) 0.0055(11)
C336 0.0188(12) 0.0219(14) 0.0150(13) -0.0009(11) 0.0071(10) 0.0004(10)
P4 0.0161(3) 0.0150(3) 0.0126(3) -0.0002(3) 0.0052(3) -0.0020(2)
C411 0.0212(12) 0.0162(13) 0.0134(13) 0.0024(11) 0.0028(10) -0.0027(10)
C412 0.0261(14) 0.0163(14) 0.0357(18) 0.0012(13) 0.0094(13) 0.0001(11)
C413 0.0329(16) 0.0147(14) 0.046(2) 0.0047(14) 0.0097(15) -0.0058(12)
C414 0.0280(15) 0.0302(17) 0.043(2) 0.0081(15) 0.0124(15) -0.0118(13)
C415 0.0297(15) 0.0369(18) 0.0346(18) -0.0015(15) 0.0176(14) -0.0110(13)
C416 0.0273(14) 0.0227(14) 0.0257(16) -0.0057(12) 0.0123(12) -0.0081(11)
C421 0.0252(13) 0.0189(13) 0.0184(14) -0.0047(11) 0.0107(11) -0.0077(11)
C422 0.0343(15) 0.0196(14) 0.0262(16) -0.0028(12) 0.0161(13) -0.0037(12)
C423 0.0466(19) 0.0233(16) 0.045(2) -0.0109(15) 0.0316(17) -0.0082(14)
C424 0.063(2) 0.0316(18) 0.0296(19) -0.0167(15) 0.0308(18) -0.0208(16)
C425 0.052(2) 0.0395(19) 0.0160(15) -0.0069(14) 0.0121(15) -0.0178(16)
C426 0.0317(15) 0.0302(16) 0.0178(15) -0.0030(13) 0.0090(12) -0.0077(12)
C431 0.0179(12) 0.0151(12) 0.0145(13) -0.0022(10) 0.0070(10) 0.0018(9)
C432 0.0188(12) 0.0215(14) 0.0198(14) -0.0031(11) 0.0095(11) -0.0001(10)
C433 0.0182(13) 0.0281(15) 0.0277(16) -0.0075(13) 0.0079(12) 0.0022(11)
C434 0.0217(14) 0.0366(18) 0.0188(15) -0.0058(13) -0.0005(12) 0.0084(12)
C435 0.0306(15) 0.0270(15) 0.0154(14) 0.0031(12) 0.0046(12) 0.0067(12)
C436 0.0225(13) 0.0204(13) 0.0157(14) -0.0022(11) 0.0065(11) 0.0000(10)
N3 0.0169(10) 0.0142(10) 0.0145(11) 0.0003(9) 0.0042(9) -0.0014(8)
P5 0.0143(3) 0.0127(3) 0.0117(3) -0.0004(3) 0.0050(2) -0.0009(2)
C511 0.0171(12) 0.0138(12) 0.0152(13) -0.0032(10) 0.0073(10) -0.0045(9)
C512 0.0213(13) 0.0203(13) 0.0161(14) -0.0001(11) 0.0074(11) -0.0010(10)
C513 0.0321(15) 0.0320(16) 0.0160(14) -0.0051(13) 0.0097(12) -0.0061(13)
C514 0.0360(16) 0.0287(16) 0.0289(17) -0.0138(14) 0.0188(14) -0.0032(13)
C515 0.0318(16) 0.0267(16) 0.0346(18) -0.0062(14) 0.0152(14) 0.0076(12)
C516 0.0258(14) 0.0224(14) 0.0194(15) -0.0002(12) 0.0074(12) 0.0046(11)
C521 0.0140(11) 0.0156(12) 0.0110(12) 0.0002(10) 0.0020(10) -0.0017(9)
C522 0.0195(12) 0.0162(13) 0.0152(13) -0.0019(11) 0.0059(10) -0.0012(10)
C523 0.0200(13) 0.0246(15) 0.0239(15) -0.0020(12) 0.0114(12) -0.0020(11)
C524 0.0204(13) 0.0252(15) 0.0240(15) 0.0011(12) 0.0083(12) -0.0085(11)
C525 0.0291(14) 0.0159(13) 0.0285(16) -0.0002(12) 0.0113(13) -0.0047(11)
C526 0.0225(13) 0.0164(13) 0.0245(15) -0.0008(12) 0.0104(12) 0.0001(10)
C531 0.0146(11) 0.0152(12) 0.0114(12) -0.0029(10) 0.0027(10) 0.0005(9)
C532 0.0204(12) 0.0183(13) 0.0148(13) 0.0007(11) 0.0072(11) -0.0023(10)
C533 0.0175(12) 0.0271(15) 0.0235(15) -0.0051(12) 0.0084(11) -0.0047(11)
C534 0.0195(13) 0.0368(17) 0.0142(14) -0.0018(13) 0.0019(11) -0.0049(12)
C535 0.0222(13) 0.0410(18) 0.0124(14) 0.0048(13) 0.0019(11) -0.0051(12)
C536 0.0162(12) 0.0262(14) 0.0152(13) -0.0011(12) 0.0050(10) -0.0035(10)
P6 0.0151(3) 0.0124(3) 0.0134(3) -0.0004(3) 0.0048(3) -0.0009(2)
C611 0.0155(11) 0.0169(13) 0.0132(13) 0.0012(11) 0.0014(10) -0.0032(9)
C612 0.0239(13) 0.0196(14) 0.0223(15) 0.0043(12) 0.0112(12) 0.0024(11)
C613 0.0310(15) 0.0299(16) 0.0219(15) 0.0053(13) 0.0147(13) 0.0032(12)
C614 0.0440(18) 0.0280(17) 0.0208(16) 0.0048(13) 0.0120(14) -0.0069(13)
C615 0.069(2) 0.0153(15) 0.0251(17) 0.0017(13) 0.0158(17) -0.0056(14)
C616 0.0514(19) 0.0142(14) 0.0224(16) -0.0001(12) 0.0143(14) -0.0008(13)
C621 0.0163(11) 0.0148(12) 0.0131(13) -0.0020(10) 0.0036(10) 0.0008(9)
C622 0.0253(13) 0.0186(13) 0.0197(14) -0.0010(12) 0.0094(11) -0.0033(11)
C623 0.0353(16) 0.0223(15) 0.0167(14) 0.0005(12) 0.0089(12) 0.0030(12)
C624 0.0239(14) 0.0288(16) 0.0203(15) -0.0050(13) -0.0020(12) 0.0020(12)
C625 0.0211(14) 0.0389(18) 0.0275(17) -0.0027(14) 0.0051(12) -0.0110(12)
C626 0.0234(13) 0.0275(15) 0.0218(15) -0.0007(12) 0.0090(12) -0.0052(11)
C631 0.0171(12) 0.0176(13) 0.0150(13) 0.0037(11) 0.0049(10) 0.0036(10)
C632 0.0212(13) 0.0199(14) 0.0192(14) 0.0032(12) 0.0067(11) 0.0003(10)
C633 0.0176(13) 0.0366(17) 0.0287(17) 0.0082(14) 0.0062(12) 0.0017(12)
C634 0.0229(14) 0.0344(17) 0.0334(18) 0.0089(14) 0.0143(13) 0.0118(12)
C635 0.0328(16) 0.0251(16) 0.0381(19) -0.0005(14) 0.0150(14) 0.0110(13)
C636 0.0216(13) 0.0209(14) 0.0316(17) -0.0033(13) 0.0098(12) 0.0004(11)

loop_
_geom_bond_atom_site_label_1
_geom_bond_atom_site_label_2
_geom_bond_distance
_geom_bond_site_symmetry_2
_geom_bond_publ_flag
Fe1A C12A 1.761(3) . ?
Fe1A C13A 1.779(3) . ?
Fe1A C11A 1.789(3) . ?
Fe1A B4A 1.996(3) . ?
Fe1A B8A 2.205(3) . ?
Fe1A B10A 2.213(3) . ?
Fe1A Fe2A 2.7033(6) . ?
Fe2A C24A 1.773(3) . ?
Fe2A C23A 1.799(3) . ?
Fe2A C22A 1.803(3) . ?
Fe2A C21A 1.810(3) . ?
Fe2A B4A 2.140(3) . ?
B1A B2A 1.738(5) . ?
B1A B4A 1.753(4) . ?
B1A B10A 1.786(5) . ?
B1A B3A 1.801(4) . ?
B1A B5A 1.812(5) . ?
B1A H1A 1.12(3) . ?
B2A C6A 1.666(5) . ?
B2A B3A 1.743(4) . ?
B2A B5A 1.778(5) . ?
B2A B7A 1.784(5) . ?
B2A H2A 1.14(3) . ?
B3A B4A 1.763(4) . ?
B3A B8A 1.791(5) . ?
B3A B7A 1.819(5) . ?
B3A H3A 1.16(3) . ?
B4A B10A 1.772(4) . ?
B4A B8A 1.778(4) . ?
B5A C6A 1.732(5) . ?
B5A B10A 1.876(5) . ?
B5A H5A 1.13(3) . ?
B5A H1MA 1.30(3) . ?
C6A B7A 1.723(4) . ?
C6A H61A 0.89(3) . ?
C6A H62A 0.94(3) . ?
B7A B8A 1.880(5) . ?
B7A H7A 1.07(3) . ?
B7A H2MA 1.26(3) . ?
B8A H2MA 1.24(3) . ?
B8A H8A 1.09(3) . ?
B10A H1MA 1.33(3) . ?
B10A H10A 1.07(3) . ?
C11A O11A 1.144(3) . ?
C12A O12A 1.160(3) . ?
C13A O13A 1.144(4) . ?
C21A O21A 1.140(4) . ?
C22A O22A 1.142(4) . ?
C23A O23A 1.141(4) . ?
C24A O24A 1.139(4) . ?
Fe1B C12B 1.763(3) . ?
Fe1B C13B 1.782(3) . ?
Fe1B C11B 1.783(3) . ?
Fe1B B4B 1.993(3) . ?
Fe1B B10B 2.232(3) . ?
Fe1B B8B 2.241(3) . ?
Fe1B Fe2B 2.6853(6) . ?
Fe2B C24B 1.777(3) . ?
Fe2B C23B 1.800(3) . ?
Fe2B C22B 1.801(3) . ?
Fe2B C21B 1.807(3) . ?
Fe2B B4B 2.137(3) . ?
B1B B2B 1.747(5) . ?
B1B B4B 1.757(4) . ?
B1B B10B 1.790(5) . ?
B1B B3B 1.804(5) . ?
B1B B5B 1.828(5) . ?
B1B H1B 1.06(3) . ?
B2B C6B 1.660(5) . ?
B2B B3B 1.739(5) . ?
B2B B7B 1.778(5) . ?
B2B B5B 1.791(5) . ?
B2B H2B 1.10(3) . ?
B3B B4B 1.768(4) . ?
B3B B8B 1.787(5) . ?
B3B B7B 1.812(5) . ?
B3B H3B 1.11(3) . ?
B4B B10B 1.773(4) . ?
B4B B8B 1.785(4) . ?
B5B C6B 1.728(4) . ?
B5B B10B 1.876(5) . ?
B5B H5B 1.02(3) . ?
B5B H1MB 1.27(3) . ?
C6B B7B 1.726(5) . ?
C6B H61B 0.95(3) . ?
C6B H62B 0.90(3) . ?
B7B B8B 1.885(5) . ?
B7B H7B 1.08(3) . ?
B7B H2MB 1.24(3) . ?
B8B H2MB 1.30(3) . ?
B8B H8B 1.09(3) . ?
B10B H1MB 1.27(3) . ?
B10B H10B 1.11(3) . ?
C11B O11B 1.151(3) . ?
C12B O12B 1.153(3) . ?
C13B O13B 1.152(3) . ?
C21B O21B 1.147(3) . ?
C22B O22B 1.147(3) . ?
C23B O23B 1.146(3) . ?
C24B O24B 1.152(4) . ?
Fe1C C12C 1.762(3) . ?
Fe1C C13C 1.781(3) . ?
Fe1C C11C 1.783(3) . ?
Fe1C B4C 1.988(3) . ?
Fe1C B10C 2.221(3) . ?
Fe1C B8C 2.222(3) . ?
Fe1C Fe2C 2.7043(6) . ?
Fe2C C24C 1.772(3) . ?
Fe2C C23C 1.800(3) . ?
Fe2C C21C 1.800(3) . ?
Fe2C C22C 1.800(3) . ?
Fe2C B4C 2.145(3) . ?
B1C B2C 1.741(5) . ?
B1C B4C 1.766(5) . ?
B1C B10C 1.794(4) . ?
B1C B3C 1.806(5) . ?
B1C B5C 1.815(5) . ?
B1C H1C 1.05(3) . ?
B2C C6C 1.665(5) . ?
B2C B3C 1.735(5) . ?
B2C B7C 1.772(6) . ?
B2C B5C 1.785(5) . ?
B2C H2C 1.07(3) . ?
B3C B4C 1.761(4) . ?
B3C B8C 1.785(5) . ?
B3C B7C 1.814(5) . ?
B3C H3C 1.06(3) . ?
B4C B8C 1.777(4) . ?
B4C B10C 1.782(4) . ?
B5C C6C 1.728(5) . ?
B5C B10C 1.867(5) . ?
B5C H5C 1.08(3) . ?
B5C H1MC 1.25(3) . ?
C6C B7C 1.735(6) . ?
C6C H61C 0.92(4) . ?
C6C H62C 0.98(4) . ?
B7C B8C 1.869(5) . ?
B7C H7C 1.08(3) . ?
B7C H2MC 1.22(3) . ?
B8C H2MC 1.29(3) . ?
B8C H8C 1.10(3) . ?
B10C H1MC 1.30(3) . ?
B10C H10C 1.12(3) . ?
C11C O11C 1.141(3) . ?
C12C O12C 1.150(3) . ?
C13C O13C 1.143(3) . ?
C21C O21C 1.149(4) . ?
C22C O22C 1.146(3) . ?
C23C O23C 1.146(3) . ?
C24C O24C 1.144(3) . ?
N1 P2 1.576(2) . ?
N1 P1 1.582(2) . ?
P1 C131 1.788(3) . ?
P1 C121 1.799(3) . ?
P1 C111 1.806(3) . ?
C111 C112 1.380(4) . ?
C111 C116 1.402(4) . ?
C112 C113 1.385(4) . ?
C112 H112 0.9500 . ?
C113 C114 1.381(4) . ?
C113 H113 0.9500 . ?
C114 C115 1.383(4) . ?
C114 H114 0.9500 . ?
C115 C116 1.375(4) . ?
C115 H115 0.9500 . ?
C116 H116 0.9500 . ?
C121 C122 1.386(4) . ?
C121 C126 1.386(3) . ?
C122 C123 1.387(4) . ?
C122 H122 0.9500 . ?
C123 C124 1.382(4) . ?
C123 H123 0.9500 . ?
C124 C125 1.369(4) . ?
C124 H124 0.9500 . ?
C125 C126 1.389(4) . ?
C125 H125 0.9500 . ?
C126 H126 0.9500 . ?
C131 C132 1.394(4) . ?
C131 C136 1.401(3) . ?
C132 C133 1.385(4) . ?
C132 H132 0.9500 . ?
C133 C134 1.377(4) . ?
C133 H133 0.9500 . ?
C134 C135 1.376(4) . ?
C134 H134 0.9500 . ?
C135 C136 1.384(4) . ?
C135 H135 0.9500 . ?
C136 H136 0.9500 . ?
P2 C221 1.797(3) . ?
P2 C231 1.799(3) . ?
P2 C211 1.809(2) . ?
C211 C216 1.391(4) . ?
C211 C212 1.396(4) . ?
C212 C213 1.385(4) . ?
C212 H212 0.9500 . ?
C213 C214 1.387(4) . ?
C213 H213 0.9500 . ?
C214 C215 1.384(4) . ?
C214 H214 0.9500 . ?
C215 C216 1.391(4) . ?
C215 H215 0.9500 . ?
C216 H216 0.9500 . ?
C221 C222 1.390(4) . ?
C221 C226 1.393(3) . ?
C222 C223 1.388(4) . ?
C222 H222 0.9500 . ?
C223 C224 1.383(4) . ?
C223 H223 0.9500 . ?
C224 C225 1.378(4) . ?
C224 H224 0.9500 . ?
C225 C226 1.384(4) . ?
C225 H225 0.9500 . ?
C226 H226 0.9500 . ?
C231 C236 1.388(3) . ?
C231 C232 1.395(4) . ?
C232 C233 1.384(4) . ?
C232 H232 0.9500 . ?
C233 C234 1.385(4) . ?
C233 H233 0.9500 . ?
C234 C235 1.382(4) . ?
C234 H234 0.9500 . ?
C235 C236 1.387(4) . ?
C235 H235 0.9500 . ?
C236 H236 0.9500 . ?
N2 P3 1.572(2) . ?
N2 P4 1.580(2) . ?
P3 C321 1.795(2) . ?
P3 C311 1.797(3) . ?
P3 C331 1.797(3) . ?
C311 C312 1.395(4) . ?
C311 C316 1.395(4) . ?
C312 C313 1.390(4) . ?
C312 H312 0.9500 . ?
C313 C314 1.381(4) . ?
C313 H313 0.9500 . ?
C314 C315 1.381(4) . ?
C314 H314 0.9500 . ?
C315 C316 1.386(4) . ?
C315 H315 0.9500 . ?
C316 H316 0.9500 . ?
C321 C326 1.391(4) . ?
C321 C322 1.394(4) . ?
C322 C323 1.398(4) . ?
C322 H322 0.9500 . ?
C323 C324 1.386(5) . ?
C323 H323 0.9500 . ?
C324 C325 1.384(5) . ?
C324 H324 0.9500 . ?
C325 C326 1.389(4) . ?
C325 H325 0.9500 . ?
C326 H326 0.9500 . ?
C331 C332 1.402(3) . ?
C331 C336 1.404(3) . ?
C332 C333 1.387(4) . ?
C332 H332 0.9500 . ?
C333 C334 1.385(4) . ?
C333 H333 0.9500 . ?
C334 C335 1.390(4) . ?
C334 H334 0.9500 . ?
C335 C336 1.381(4) . ?
C335 H335 0.9500 . ?
C336 H336 0.9500 . ?
P4 C431 1.792(3) . ?
P4 C421 1.795(3) . ?
P4 C411 1.796(3) . ?
C411 C412 1.392(4) . ?
C411 C416 1.395(4) . ?
C412 C413 1.391(4) . ?
C412 H412 0.9500 . ?
C413 C414 1.378(4) . ?
C413 H413 0.9500 . ?
C414 C415 1.381(4) . ?
C414 H414 0.9500 . ?
C415 C416 1.392(4) . ?
C415 H415 0.9500 . ?
C416 H416 0.9500 . ?
C421 C422 1.396(4) . ?
C421 C426 1.401(4) . ?
C422 C423 1.396(4) . ?
C422 H422 0.9500 . ?
C423 C424 1.371(5) . ?
C423 H423 0.9500 . ?
C424 C425 1.390(5) . ?
C424 H424 0.9500 . ?
C425 C426 1.385(4) . ?
C425 H425 0.9500 . ?
C426 H426 0.9500 . ?
C431 C436 1.392(4) . ?
C431 C432 1.406(3) . ?
C432 C433 1.383(4) . ?
C432 H432 0.9500 . ?
C433 C434 1.384(4) . ?
C433 H433 0.9500 . ?
C434 C435 1.387(4) . ?
C434 H434 0.9500 . ?
C435 C436 1.387(4) . ?
C435 H435 0.9500 . ?
C436 H436 0.9500 . ?
N3 P5 1.578(2) . ?
N3 P6 1.584(2) . ?
P5 C531 1.794(2) . ?
P5 C521 1.803(2) . ?
P5 C511 1.806(3) . ?
C511 C512 1.391(4) . ?
C511 C516 1.398(4) . ?
C512 C513 1.389(4) . ?
C512 H512 0.9500 . ?
C513 C514 1.374(4) . ?
C513 H513 0.9500 . ?
C514 C515 1.382(4) . ?
C514 H514 0.9500 . ?
C515 C516 1.386(4) . ?
C515 H515 0.9500 . ?
C516 H516 0.9500 . ?
C521 C526 1.393(4) . ?
C521 C522 1.394(3) . ?
C522 C523 1.389(3) . ?
C522 H522 0.9500 . ?
C523 C524 1.379(4) . ?
C523 H523 0.9500 . ?
C524 C525 1.388(4) . ?
C524 H524 0.9500 . ?
C525 C526 1.393(4) . ?
C525 H525 0.9500 . ?
C526 H526 0.9500 . ?
C531 C536 1.390(4) . ?
C531 C532 1.401(3) . ?
C532 C533 1.381(4) . ?
C532 H532 0.9500 . ?
C533 C534 1.391(4) . ?
C533 H533 0.9500 . ?
C534 C535 1.389(4) . ?
C534 H534 0.9500 . ?
C535 C536 1.389(4) . ?
C535 H535 0.9500 . ?
C536 H536 0.9500 . ?
P6 C621 1.795(3) . ?
P6 C611 1.798(3) . ?
P6 C631 1.805(2) . ?
C611 C612 1.392(4) . ?
C611 C616 1.400(4) . ?
C612 C613 1.390(4) . ?
C612 H612 0.9500 . ?
C613 C614 1.380(4) . ?
C613 H613 0.9500 . ?
C614 C615 1.386(4) . ?
C614 H614 0.9500 . ?
C615 C616 1.379(4) . ?
C615 H615 0.9500 . ?
C616 H616 0.9500 . ?
C621 C626 1.394(3) . ?
C621 C622 1.399(4) . ?
C622 C623 1.380(4) . ?
C622 H622 0.9500 . ?
C623 C624 1.381(4) . ?
C623 H623 0.9500 . ?
C624 C625 1.381(4) . ?
C624 H624 0.9500 . ?
C625 C626 1.385(4) . ?
C625 H625 0.9500 . ?
C626 H626 0.9500 . ?
C631 C636 1.388(4) . ?
C631 C632 1.395(4) . ?
C632 C633 1.388(4) . ?
C632 H632 0.9500 . ?
C633 C634 1.375(4) . ?
C633 H633 0.9500 . ?
C634 C635 1.374(4) . ?
C634 H634 0.9500 . ?
C635 C636 1.393(4) . ?
C635 H635 0.9500 . ?
C636 H636 0.9500 . ?
